data_2210719
loop_
_publ_author_name
'Bi-Song Zhang'

_publ_section_title Tetrakis(\m-4-chlorobenzoato)bis[(4-chlorobenzoato)(1,10-phenanthroline)dysprosium(III)]
_journal_coeditor_code NG2068
_journal_issue 10
_journal_name_full 'Acta Crystallographica Section E'
_journal_page_first m2645
_journal_page_last m2647
_journal_paper_doi 10.1107/S1600536806036725
_journal_volume 62
_journal_year 2006
_chemical_formula_iupac '[Dy2 (C7 H4 Cl O2)6 (C12 H8 N2)2]'
_chemical_formula_moiety 'C66 H40 Cl6 Dy2 N4 O12'
_chemical_formula_sum 'C66 H40 Cl6 Dy2 N4 O12'
_chemical_formula_weight 1618.72
_chemical_name_systematic
;
Tetrakis(\m-4-chlorobenzoato)bis[(4-chlorobenzoato)(1,10-
phenanthroline)dysprosium(III)]
;
_space_group_IT_number 2
_symmetry_cell_setting triclinic
_symmetry_space_group_name_Hall '-P 1'
_symmetry_space_group_name_H-M 'P -1'
_atom_sites_solution_hydrogens geom
_atom_sites_solution_primary direct
_atom_sites_solution_secondary difmap
_audit_creation_method SHELXL-97
_cell_angle_alpha 111.02(3)
_cell_angle_beta 96.58(3)
_cell_angle_gamma 101.56(3)
_cell_formula_units_Z 1
_cell_length_a 10.071(2)
_cell_length_b 11.840(2)
_cell_length_c 14.300(3)
_cell_measurement_reflns_used 12194
_cell_measurement_temperature 290(2)
_cell_measurement_theta_max 27.45
_cell_measurement_theta_min 2.99
_cell_volume 1526.6(7)
_computing_cell_refinement RAPID-AUTO
_computing_data_collection 'RAPID-AUTO (Rigaku, 1998)'
_computing_data_reduction 'CrystalStructure (Rigaku/MSC, 2002)'
_computing_molecular_graphics SHELXL97
_computing_publication_material SHELXL97
_computing_structure_refinement 'SHELXL97 (Sheldrick, 1997)'
_computing_structure_solution 'SHELXS97 (Sheldrick, 1997)'
_diffrn_ambient_temperature 290(2)
_diffrn_detector_area_resol_mean 10
_diffrn_measured_fraction_theta_full 0.988
_diffrn_measured_fraction_theta_max 0.988
_diffrn_measurement_device_type 'Rigaku R-AXIS RAPID'
_diffrn_measurement_method \w
_diffrn_radiation_monochromator graphite
_diffrn_radiation_source 'fine-focus sealed tube'
_diffrn_radiation_type MoK\a
_diffrn_radiation_wavelength 0.71073
_diffrn_reflns_av_R_equivalents 0.0548
_diffrn_reflns_av_sigmaI/netI 0.0724
_diffrn_reflns_limit_h_max 12
_diffrn_reflns_limit_h_min -13
_diffrn_reflns_limit_k_max 15
_diffrn_reflns_limit_k_min -15
_diffrn_reflns_limit_l_max 18
_diffrn_reflns_limit_l_min -17
_diffrn_reflns_number 15082
_diffrn_reflns_theta_full 27.45
_diffrn_reflns_theta_max 27.45
_diffrn_reflns_theta_min 2.99
_diffrn_standards_decay_% 0
_diffrn_standards_interval_count 0
_diffrn_standards_interval_time 0
_exptl_absorpt_coefficient_mu 2.759
_exptl_absorpt_correction_T_max 0.802
_exptl_absorpt_correction_T_min 0.679
_exptl_absorpt_correction_type multi-scan
_exptl_absorpt_process_details '(ABSCOR; Higashi, 1995)'
_exptl_crystal_colour brown
_exptl_crystal_density_diffrn 1.761
_exptl_crystal_density_method 'not measured'
_exptl_crystal_description needle
_exptl_crystal_F_000 794
_exptl_crystal_size_max 0.29
_exptl_crystal_size_mid 0.12
_exptl_crystal_size_min 0.08
_refine_diff_density_max 0.979
_refine_diff_density_min -1.154
_refine_ls_extinction_method none
_refine_ls_goodness_of_fit_ref 1.077
_refine_ls_hydrogen_treatment constr
_refine_ls_matrix_type full
_refine_ls_number_parameters 406
_refine_ls_number_reflns 6889
_refine_ls_number_restraints 0
_refine_ls_restrained_S_all 1.077
_refine_ls_R_factor_all 0.0724
_refine_ls_R_factor_gt 0.0466
_refine_ls_shift/su_max 0.001
_refine_ls_shift/su_mean 0.000
_refine_ls_structure_factor_coef Fsqd
_refine_ls_weighting_details 'calc w=1/[\s^2^(Fo^2^)+(0.0001P)^2^+3.4415P] where P=(Fo^2^+2Fc^2^)/3'
_refine_ls_weighting_scheme calc
_refine_ls_wR_factor_gt 0.0722
_refine_ls_wR_factor_ref 0.0805
_reflns_number_gt 5256
_reflns_number_total 6889
_reflns_threshold_expression I>2\s(I)
_cod_data_source_file ng2068.cif
_cod_data_source_block I
_cod_database_code 2210719
_cod_database_fobs_code 2210719

loop_
_symmetry_equiv_pos_as_xyz
'x, y, z'
'-x, -y, -z'

loop_
_atom_site_type_symbol
_atom_site_label
_atom_site_fract_x
_atom_site_fract_y
_atom_site_fract_z
_atom_site_U_iso_or_equiv
_atom_site_adp_type
_atom_site_calc_flag
_atom_site_refinement_flags
_atom_site_occupancy
Dy Dy1 0.87662(3) 0.62773(3) 0.06477(2) 0.03392(8) Uani d . 1
N N1 0.9065(4) 0.8561(4) 0.0881(3) 0.0395(10) Uani d . 1
N N2 0.6741(4) 0.6770(4) -0.0334(3) 0.0368(10) Uani d . 1
O O1 0.9277(4) 0.4993(4) 0.1463(3) 0.0520(10) Uani d . 1
O O2 1.0769(4) 0.3871(4) 0.0935(3) 0.0482(10) Uani d . 1
O O3 0.9272(4) 0.7624(4) 0.2496(3) 0.0499(10) Uani d . 1
O O4 0.7142(4) 0.6498(4) 0.1720(3) 0.0486(10) Uani d . 1
O O5 0.8879(4) 0.3244(4) -0.0996(3) 0.0585(11) Uani d . 1
O O6 0.7361(4) 0.4310(3) -0.0412(3) 0.0499(10) Uani d . 1
Cl Cl1 1.2909(3) 0.5799(3) 0.59605(15) 0.1213(9) Uani d . 1
Cl Cl2 0.6382(2) 0.8136(2) 0.65817(14) 0.0911(7) Uani d . 1
Cl Cl3 0.3100(2) -0.0798(2) -0.41156(17) 0.1070(8) Uani d . 1
C C1 1.0147(6) 0.9448(6) 0.1514(4) 0.0520(15) Uani d . 1
H H1 1.0801 0.9218 0.1873 0.062 Uiso calc R 1
C C2 1.0365(7) 1.0706(6) 0.1672(5) 0.0661(18) Uani d . 1
H H2 1.1136 1.1299 0.2136 0.079 Uiso calc R 1
C C3 0.9435(7) 1.1054(6) 0.1139(5) 0.0627(17) Uani d . 1
H H3 0.9574 1.1888 0.1225 0.075 Uiso calc R 1
C C4 0.8265(6) 1.0152(6) 0.0459(4) 0.0515(15) Uani d . 1
C C5 0.7262(7) 1.0449(6) -0.0137(5) 0.0619(18) Uani d . 1
H H5 0.7380 1.1270 -0.0086 0.074 Uiso calc R 1
C C6 0.6151(7) 0.9557(6) -0.0770(5) 0.0600(18) Uani d . 1
H H6 0.5517 0.9765 -0.1163 0.072 Uiso calc R 1
C C7 0.5922(6) 0.8294(6) -0.0853(4) 0.0475(14) Uani d . 1
C C8 0.4733(7) 0.7353(7) -0.1443(4) 0.0580(17) Uani d . 1
H H8 0.4064 0.7537 -0.1827 0.070 Uiso calc R 1
C C9 0.4537(6) 0.6185(6) -0.1466(4) 0.0549(16) Uani d . 1
H H9 0.3731 0.5568 -0.1848 0.066 Uiso calc R 1
C C10 0.5570(5) 0.5917(5) -0.0902(4) 0.0446(13) Uani d . 1
H H10 0.5435 0.5106 -0.0924 0.053 Uiso calc R 1
C C11 0.6919(5) 0.7959(5) -0.0297(4) 0.0348(12) Uani d . 1
C C12 0.8119(5) 0.8908(5) 0.0364(4) 0.0399(12) Uani d . 1
C C13 1.0270(6) 0.4551(5) 0.1621(4) 0.0392(13) Uani d . 1
C C14 1.0906(6) 0.4843(5) 0.2708(4) 0.0419(13) Uani d . 1
C C15 1.2034(6) 0.4416(6) 0.2926(5) 0.0593(17) Uani d . 1
H H15 1.2390 0.3933 0.2395 0.071 Uiso calc R 1
C C16 1.2641(8) 0.4703(7) 0.3934(6) 0.077(2) Uani d . 1
H H16 1.3381 0.4393 0.4082 0.093 Uiso calc R 1
C C17 1.2134(8) 0.5445(7) 0.4700(5) 0.071(2) Uani d . 1
C C18 1.1039(8) 0.5896(7) 0.4506(5) 0.079(2) Uani d . 1
H H18 1.0707 0.6403 0.5040 0.095 Uiso calc R 1
C C19 1.0429(7) 0.5589(6) 0.3503(4) 0.0620(18) Uani d . 1
H H19 0.9680 0.5893 0.3363 0.074 Uiso calc R 1
C C20 0.8040(7) 0.7195(6) 0.2531(4) 0.0466(14) Uani d . 1
C C21 0.7613(6) 0.7477(5) 0.3552(4) 0.0465(14) Uani d . 1
C C22 0.6266(7) 0.7039(6) 0.3591(5) 0.0571(16) Uani d . 1
H H22 0.5608 0.6588 0.2988 0.068 Uiso calc R 1
C C23 0.5874(7) 0.7269(7) 0.4536(5) 0.0679(19) Uani d . 1
H H23 0.4956 0.6990 0.4569 0.082 Uiso calc R 1
C C24 0.6868(8) 0.7910(7) 0.5408(5) 0.0650(19) Uani d . 1
C C25 0.8217(8) 0.8375(7) 0.5378(5) 0.075(2) Uani d . 1
H H25 0.8871 0.8834 0.5983 0.090 Uiso calc R 1
C C26 0.8597(7) 0.8159(6) 0.4451(4) 0.0619(18) Uani d . 1
H H26 0.9510 0.8469 0.4424 0.074 Uiso calc R 1
C C27 0.7670(6) 0.3372(5) -0.1008(4) 0.0411(13) Uani d . 1
C C28 0.6523(5) 0.2323(5) -0.1784(4) 0.0384(12) Uani d . 1
C C29 0.5231(5) 0.2043(5) -0.1564(4) 0.0439(13) Uani d . 1
H H29 0.5057 0.2515 -0.0936 0.053 Uiso calc R 1
C C30 0.4200(6) 0.1061(6) -0.2275(5) 0.0521(15) Uani d . 1
H H30 0.3344 0.0840 -0.2112 0.062 Uiso calc R 1
C C31 0.4422(7) 0.0415(6) -0.3211(5) 0.0599(18) Uani d . 1
C C32 0.5699(7) 0.0704(6) -0.3457(5) 0.0656(19) Uani d . 1
H H32 0.5842 0.0266 -0.4106 0.079 Uiso calc R 1
C C33 0.6758(6) 0.1645(6) -0.2735(4) 0.0541(16) Uani d . 1
H H33 0.7631 0.1826 -0.2884 0.065 Uiso calc R 1

loop_
_atom_site_aniso_label
_atom_site_aniso_U_11
_atom_site_aniso_U_22
_atom_site_aniso_U_33
_atom_site_aniso_U_12
_atom_site_aniso_U_13
_atom_site_aniso_U_23
Dy1 0.03847(13) 0.03154(14) 0.03387(13) 0.01414(10) 0.00810(10) 0.01239(10)
N1 0.045(3) 0.034(3) 0.040(2) 0.010(2) 0.008(2) 0.015(2)
N2 0.044(2) 0.035(3) 0.034(2) 0.014(2) 0.010(2) 0.013(2)
O1 0.061(3) 0.056(3) 0.048(2) 0.029(2) 0.003(2) 0.026(2)
O2 0.062(2) 0.052(3) 0.037(2) 0.024(2) 0.0181(19) 0.0178(19)
O3 0.060(3) 0.049(3) 0.040(2) 0.012(2) 0.018(2) 0.0166(19)
O4 0.049(2) 0.058(3) 0.037(2) 0.022(2) 0.0076(19) 0.0116(19)
O5 0.036(2) 0.083(3) 0.057(3) 0.016(2) 0.009(2) 0.029(2)
O6 0.056(2) 0.033(2) 0.053(2) 0.0089(19) 0.001(2) 0.0128(19)
Cl1 0.152(2) 0.129(2) 0.0593(12) 0.0154(17) -0.0303(13) 0.0367(13)
Cl2 0.1155(16) 0.127(2) 0.0557(10) 0.0615(14) 0.0460(11) 0.0405(12)
Cl3 0.0895(15) 0.0718(15) 0.1025(16) -0.0017(11) -0.0256(13) -0.0057(12)
C1 0.050(3) 0.047(4) 0.053(3) 0.004(3) 0.006(3) 0.019(3)
C2 0.076(5) 0.043(4) 0.066(4) 0.000(3) 0.011(4) 0.015(3)
C3 0.087(5) 0.033(4) 0.070(4) 0.010(3) 0.026(4) 0.021(3)
C4 0.069(4) 0.041(4) 0.054(4) 0.021(3) 0.027(3) 0.022(3)
C5 0.086(5) 0.044(4) 0.077(5) 0.032(4) 0.025(4) 0.038(4)
C6 0.075(5) 0.064(5) 0.066(4) 0.040(4) 0.021(4) 0.042(4)
C7 0.056(4) 0.053(4) 0.046(3) 0.026(3) 0.020(3) 0.025(3)
C8 0.062(4) 0.077(5) 0.048(3) 0.033(4) 0.006(3) 0.033(4)
C9 0.051(4) 0.060(4) 0.048(3) 0.014(3) -0.002(3) 0.017(3)
C10 0.047(3) 0.033(3) 0.049(3) 0.008(3) 0.009(3) 0.012(3)
C11 0.040(3) 0.038(3) 0.037(3) 0.018(2) 0.015(2) 0.022(2)
C12 0.050(3) 0.035(3) 0.043(3) 0.016(3) 0.016(3) 0.021(3)
C13 0.049(3) 0.034(3) 0.039(3) 0.011(3) 0.009(3) 0.019(3)
C14 0.059(3) 0.036(3) 0.037(3) 0.018(3) 0.011(3) 0.019(2)
C15 0.074(4) 0.060(4) 0.054(4) 0.030(4) 0.009(3) 0.028(3)
C16 0.086(5) 0.081(6) 0.071(5) 0.030(4) -0.006(4) 0.038(4)
C17 0.081(5) 0.073(5) 0.049(4) 0.009(4) -0.013(4) 0.026(4)
C18 0.114(6) 0.082(6) 0.046(4) 0.040(5) 0.020(4) 0.024(4)
C19 0.088(5) 0.071(5) 0.040(3) 0.040(4) 0.016(3) 0.026(3)
C20 0.064(4) 0.043(4) 0.047(3) 0.029(3) 0.025(3) 0.023(3)
C21 0.061(4) 0.046(4) 0.039(3) 0.023(3) 0.014(3) 0.017(3)
C22 0.067(4) 0.059(4) 0.052(4) 0.030(3) 0.018(3) 0.021(3)
C23 0.076(5) 0.084(6) 0.058(4) 0.033(4) 0.034(4) 0.032(4)
C24 0.089(5) 0.081(5) 0.042(4) 0.046(4) 0.034(4) 0.025(4)
C25 0.083(5) 0.092(6) 0.040(4) 0.026(4) 0.018(4) 0.012(4)
C26 0.064(4) 0.071(5) 0.040(3) 0.017(3) 0.015(3) 0.008(3)
C27 0.045(3) 0.042(3) 0.038(3) 0.007(3) 0.004(3) 0.021(3)
C28 0.037(3) 0.039(3) 0.042(3) 0.014(2) 0.007(2) 0.016(2)
C29 0.045(3) 0.041(3) 0.045(3) 0.016(3) 0.007(3) 0.015(3)
C30 0.041(3) 0.045(4) 0.066(4) 0.008(3) 0.004(3) 0.022(3)
C31 0.057(4) 0.042(4) 0.063(4) 0.009(3) -0.009(3) 0.009(3)
C32 0.070(5) 0.060(5) 0.048(4) 0.025(4) 0.005(4) -0.003(3)
C33 0.045(3) 0.064(4) 0.050(3) 0.018(3) 0.014(3) 0.015(3)

loop_
_atom_type_symbol
_atom_type_description
_atom_type_scat_dispersion_real
_atom_type_scat_dispersion_imag
_atom_type_scat_source
C C 0.0033 0.0016 'International Tables Vol C Tables 4.2.6.8 and 6.1.1.4'
H H 0.0000 0.0000 'International Tables Vol C Tables 4.2.6.8 and 6.1.1.4'
Cl Cl 0.1484 0.1585 'International Tables Vol C Tables 4.2.6.8 and 6.1.1.4'
Dy Dy -0.1892 4.4098 'International Tables Vol C Tables 4.2.6.8 and 6.1.1.4'
N N 0.0061 0.0033 'International Tables Vol C Tables 4.2.6.8 and 6.1.1.4'
O O 0.0106 0.0060 'International Tables Vol C Tables 4.2.6.8 and 6.1.1.4'

loop_
_geom_angle_atom_site_label_1
_geom_angle_atom_site_label_2
_geom_angle_atom_site_label_3
_geom_angle_site_symmetry_1
_geom_angle_site_symmetry_3
_geom_angle
_geom_angle_publ_flag
O5 Dy1 O2 2_765 2_765 79.15(14) yes
O5 Dy1 O6 2_765 . 123.94(15) yes
O2 Dy1 O6 2_765 . 78.48(14) yes
O5 Dy1 O1 2_765 . 75.84(15) yes
O2 Dy1 O1 2_765 . 124.73(13) yes
O6 Dy1 O1 . . 76.23(13) yes
O5 Dy1 O4 2_765 . 131.98(13) yes
O2 Dy1 O4 2_765 . 146.69(12) yes
O6 Dy1 O4 . . 89.13(14) yes
O1 Dy1 O4 . . 80.76(13) yes
O5 Dy1 O3 2_765 . 79.33(14) yes
O2 Dy1 O3 2_765 . 145.14(14) yes
O6 Dy1 O3 . . 136.37(14) yes
O1 Dy1 O3 . . 75.25(13) yes
O4 Dy1 O3 . . 54.20(13) yes
O5 Dy1 N1 2_765 . 85.72(15) yes
O2 Dy1 N1 2_765 . 80.82(14) yes
O6 Dy1 N1 . . 138.98(13) yes
O1 Dy1 N1 . . 143.52(13) yes
O4 Dy1 N1 . . 89.15(14) yes
O3 Dy1 N1 . . 70.51(13) yes
O5 Dy1 N2 2_765 . 139.99(14) yes
O2 Dy1 N2 2_765 . 71.52(13) yes
O6 Dy1 N2 . . 76.39(13) yes
O1 Dy1 N2 . . 143.77(14) yes
O4 Dy1 N2 . . 75.55(12) yes
O3 Dy1 N2 . . 110.53(13) yes
N1 Dy1 N2 . . 63.54(14) yes
C1 N1 C12 . . 117.6(5) ?
C1 N1 Dy1 . . 121.1(4) ?
C12 N1 Dy1 . . 121.4(3) ?
C10 N2 C11 . . 118.0(4) ?
C10 N2 Dy1 . . 124.1(3) ?
C11 N2 Dy1 . . 117.9(3) ?
C13 O1 Dy1 . . 137.1(4) ?
C13 O2 Dy1 . 2_765 138.0(3) ?
C20 O3 Dy1 . . 89.3(3) ?
C20 O4 Dy1 . . 94.4(3) ?
C27 O5 Dy1 . 2_765 160.4(4) ?
C27 O6 Dy1 . . 129.9(3) ?
N1 C1 C2 . . 123.6(6) ?
N1 C1 H1 . . 118.2 ?
C2 C1 H1 . . 118.2 ?
C3 C2 C1 . . 118.9(6) ?
C3 C2 H2 . . 120.5 ?
C1 C2 H2 . . 120.5 ?
C2 C3 C4 . . 119.8(6) ?
C2 C3 H3 . . 120.1 ?
C4 C3 H3 . . 120.1 ?
C3 C4 C12 . . 117.1(5) ?
C3 C4 C5 . . 122.7(6) ?
C12 C4 C5 . . 120.1(6) ?
C6 C5 C4 . . 120.6(6) ?
C6 C5 H5 . . 119.7 ?
C4 C5 H5 . . 119.7 ?
C5 C6 C7 . . 121.3(6) ?
C5 C6 H6 . . 119.3 ?
C7 C6 H6 . . 119.3 ?
C8 C7 C11 . . 117.1(5) ?
C8 C7 C6 . . 123.4(5) ?
C11 C7 C6 . . 119.5(6) ?
C9 C8 C7 . . 121.3(5) ?
C9 C8 H8 . . 119.4 ?
C7 C8 H8 . . 119.4 ?
C8 C9 C10 . . 118.6(6) ?
C8 C9 H9 . . 120.7 ?
C10 C9 H9 . . 120.7 ?
N2 C10 C9 . . 123.1(5) ?
N2 C10 H10 . . 118.5 ?
C9 C10 H10 . . 118.5 ?
N2 C11 C7 . . 122.0(5) ?
N2 C11 C12 . . 118.9(4) ?
C7 C11 C12 . . 119.0(5) ?
N1 C12 C4 . . 122.8(5) ?
N1 C12 C11 . . 117.9(5) ?
C4 C12 C11 . . 119.3(5) ?
O1 C13 O2 . . 124.8(5) ?
O1 C13 C14 . . 117.9(5) ?
O2 C13 C14 . . 117.3(5) ?
C19 C14 C15 . . 118.8(5) ?
C19 C14 C13 . . 120.8(5) ?
C15 C14 C13 . . 120.3(5) ?
C14 C15 C16 . . 120.4(6) ?
C14 C15 H15 . . 119.8 ?
C16 C15 H15 . . 119.8 ?
C17 C16 C15 . . 118.9(6) ?
C17 C16 H16 . . 120.5 ?
C15 C16 H16 . . 120.5 ?
C16 C17 C18 . . 121.9(6) ?
C16 C17 Cl1 . . 118.3(6) ?
C18 C17 Cl1 . . 119.8(6) ?
C17 C18 C19 . . 118.8(7) ?
C17 C18 H18 . . 120.6 ?
C19 C18 H18 . . 120.6 ?
C14 C19 C18 . . 121.2(6) ?
C14 C19 H19 . . 119.4 ?
C18 C19 H19 . . 119.4 ?
O3 C20 O4 . . 121.3(5) ?
O3 C20 C21 . . 119.9(5) ?
O4 C20 C21 . . 118.8(5) ?
O3 C20 Dy1 . . 63.6(3) ?
O4 C20 Dy1 . . 58.2(3) ?
C21 C20 Dy1 . . 170.5(4) ?
C22 C21 C26 . . 120.1(6) ?
C22 C21 C20 . . 120.0(5) ?
C26 C21 C20 . . 119.9(6) ?
C21 C22 C23 . . 120.2(6) ?
C21 C22 H22 . . 119.9 ?
C23 C22 H22 . . 119.9 ?
C24 C23 C22 . . 118.6(6) ?
C24 C23 H23 . . 120.7 ?
C22 C23 H23 . . 120.7 ?
C23 C24 C25 . . 121.6(6) ?
C23 C24 Cl2 . . 118.3(6) ?
C25 C24 Cl2 . . 120.1(6) ?
C26 C25 C24 . . 119.6(7) ?
C26 C25 H25 . . 120.2 ?
C24 C25 H25 . . 120.2 ?
C25 C26 C21 . . 119.8(6) ?
C25 C26 H26 . . 120.1 ?
C21 C26 H26 . . 120.1 ?
O5 C27 O6 . . 124.5(5) ?
O5 C27 C28 . . 117.3(5) ?
O6 C27 C28 . . 118.2(5) ?
C29 C28 C33 . . 119.7(5) ?
C29 C28 C27 . . 120.5(5) ?
C33 C28 C27 . . 119.8(5) ?
C30 C29 C28 . . 119.8(5) ?
C30 C29 H29 . . 120.1 ?
C28 C29 H29 . . 120.1 ?
C31 C30 C29 . . 120.4(6) ?
C31 C30 H30 . . 119.8 ?
C29 C30 H30 . . 119.8 ?
C30 C31 C32 . . 120.6(6) ?
C30 C31 Cl3 . . 120.1(5) ?
C32 C31 Cl3 . . 119.3(5) ?
C33 C32 C31 . . 119.4(6) ?
C33 C32 H32 . . 120.3 ?
C31 C32 H32 . . 120.3 ?
C32 C33 C28 . . 119.9(6) ?
C32 C33 H33 . . 120.0 ?
C28 C33 H33 . . 120.0 ?

loop_
_geom_bond_atom_site_label_1
_geom_bond_atom_site_label_2
_geom_bond_site_symmetry_2
_geom_bond_distance
_geom_bond_publ_flag
Dy1 O5 2_765 2.276(4) yes
Dy1 O2 2_765 2.316(4) yes
Dy1 O6 . 2.320(4) yes
Dy1 O1 . 2.321(4) yes
Dy1 O4 . 2.357(4) yes
Dy1 O3 . 2.476(4) yes
Dy1 N1 . 2.552(4) yes
Dy1 N2 . 2.622(4) yes
N1 C1 . 1.321(7) ?
N1 C12 . 1.355(6) ?
N2 C10 . 1.337(6) ?
N2 C11 . 1.363(6) ?
O1 C13 . 1.252(6) ?
O2 C13 . 1.254(6) ?
O2 Dy1 2_765 2.316(4) ?
O3 C20 . 1.257(7) ?
O4 C20 . 1.272(7) ?
O5 C27 . 1.256(6) ?
O5 Dy1 2_765 2.276(4) ?
O6 C27 . 1.256(6) ?
Cl1 C17 . 1.744(6) ?
Cl2 C24 . 1.745(6) ?
Cl3 C31 . 1.736(6) ?
C1 C2 . 1.390(8) ?
C1 H1 . 0.9300 ?
C2 C3 . 1.358(8) ?
C2 H2 . 0.9300 ?
C3 C4 . 1.401(8) ?
C3 H3 . 0.9300 ?
C4 C12 . 1.405(7) ?
C4 C5 . 1.425(8) ?
C5 C6 . 1.340(9) ?
C5 H5 . 0.9300 ?
C6 C7 . 1.425(8) ?
C6 H6 . 0.9300 ?
C7 C8 . 1.395(8) ?
C7 C11 . 1.415(7) ?
C8 C9 . 1.346(8) ?
C8 H8 . 0.9300 ?
C9 C10 . 1.398(7) ?
C9 H9 . 0.9300 ?
C10 H10 . 0.9300 ?
C11 C12 . 1.431(7) ?
C13 C14 . 1.497(7) ?
C14 C19 . 1.370(8) ?
C14 C15 . 1.381(7) ?
C15 C16 . 1.389(8) ?
C15 H15 . 0.9300 ?
C16 C17 . 1.360(10) ?
C16 H16 . 0.9300 ?
C17 C18 . 1.361(9) ?
C18 C19 . 1.379(8) ?
C18 H18 . 0.9300 ?
C19 H19 . 0.9300 ?
C20 C21 . 1.510(7) ?
C21 C22 . 1.367(8) ?
C21 C26 . 1.389(8) ?
C22 C23 . 1.398(8) ?
C22 H22 . 0.9300 ?
C23 C24 . 1.366(9) ?
C23 H23 . 0.9300 ?
C24 C25 . 1.372(9) ?
C25 C26 . 1.372(8) ?
C25 H25 . 0.9300 ?
C26 H26 . 0.9300 ?
C27 C28 . 1.501(7) ?
C28 C29 . 1.378(7) ?
C28 C33 . 1.384(7) ?
C29 C30 . 1.374(7) ?
C29 H29 . 0.9300 ?
C30 C31 . 1.353(8) ?
C30 H30 . 0.9300 ?
C31 C32 . 1.382(9) ?
C32 C33 . 1.375(8) ?
C32 H32 . 0.9300 ?
C33 H33 . 0.9300 ?

loop_
_geom_hbond_atom_site_label_D
_geom_hbond_atom_site_label_H
_geom_hbond_atom_site_label_A
_geom_hbond_site_symmetry_A
_geom_hbond_distance_DH
_geom_hbond_distance_HA
_geom_hbond_distance_DA
_geom_hbond_angle_DHA
_geom_hbond_publ_flag
C2 H2 Cl2 2_776 0.93 2.73 3.565(7) 150 yes
C9 H9 O4 2_665 0.93 2.51 3.153(9) 127 yes
C10 H10 O6 1_555 0.93 2.47 3.065(7) 122 yes
